data_7115611
loop_
_publ_author_name
'Aditi P. Chavannavar'
'Allen G. Oliver'
'Brandon L. Ashfeld'

_publ_section_title
;
 An umpolung approach toward N-aryl nitrone construction: a
 phosphine-mediated addition of 1,2-dicarbonyls to nitroso electrophiles
;
_journal_name_full Chem.Commun.
_journal_page_first 10853
_journal_paper_doi 10.1039/C4cc05044D
_journal_volume 50
_journal_year 2014
_chemical_formula_moiety 'C15 H12 F N O3'
_chemical_formula_sum 'C15 H12 F N O3'
_chemical_formula_weight 273.26
_chemical_name_systematic
;
 ?
;
_space_group_crystal_system triclinic
_space_group_IT_number 2
_space_group_name_Hall '-P 1'
_space_group_name_H-M_alt 'P -1'
_symmetry_space_group_name_Hall '-P 1'
_symmetry_space_group_name_H-M 'P -1'
_atom_sites_solution_hydrogens geom
_atom_sites_solution_primary vecmap
_atom_sites_solution_secondary difmap
_audit_creation_method SHELXL-2014
_cell_angle_alpha 90.7253(19)
_cell_angle_beta 108.2012(17)
_cell_angle_gamma 106.1890(19)
_cell_formula_units_Z 4
_cell_length_a 10.1802(5)
_cell_length_b 10.4053(5)
_cell_length_c 13.1475(6)
_cell_measurement_reflns_used 7933
_cell_measurement_temperature 120(2)
_cell_measurement_theta_max 27.17
_cell_measurement_theta_min 2.20
_cell_volume 1262.93(11)
_computing_cell_refinement 'Bruker SAINT v8.32B'
_computing_data_collection 'Bruker APEX-II v2013-10.0'
_computing_data_reduction 'Bruker SAINT v8.32B'
_computing_molecular_graphics 'Bruker XP'
_computing_publication_material 'CIFTAB (Sheldrick, 2008)'
_computing_structure_refinement 'SHELXL-2013 (Sheldrick, 2013)'
_computing_structure_solution 'SHELXT-2014/2 (Sheldrick, 2014)'
_diffrn_ambient_temperature 120(2)
_diffrn_detector_area_resol_mean 8.33
_diffrn_measured_fraction_theta_full 1.000
_diffrn_measured_fraction_theta_max 0.998
_diffrn_measurement_device_type 'Bruker Kappa X8-APEX-II'
_diffrn_measurement_method 'combination of \w and \f-scans '
_diffrn_radiation_monochromator graphite
_diffrn_radiation_source 'fine-focus sealed tube'
_diffrn_radiation_type MoK\a
_diffrn_radiation_wavelength 0.71073
_diffrn_reflns_av_R_equivalents 0.0199
_diffrn_reflns_av_unetI/netI 0.0207
_diffrn_reflns_Laue_measured_fraction_full 1.000
_diffrn_reflns_Laue_measured_fraction_max 0.998
_diffrn_reflns_limit_h_max 12
_diffrn_reflns_limit_h_min -12
_diffrn_reflns_limit_k_max 12
_diffrn_reflns_limit_k_min -13
_diffrn_reflns_limit_l_max 16
_diffrn_reflns_limit_l_min -16
_diffrn_reflns_number 18678
_diffrn_reflns_point_group_measured_fraction_full 1.000
_diffrn_reflns_point_group_measured_fraction_max 0.998
_diffrn_reflns_theta_full 25.242
_diffrn_reflns_theta_max 26.712
_diffrn_reflns_theta_min 1.640
_exptl_absorpt_coefficient_mu 0.110
_exptl_absorpt_correction_T_max 1.0000
_exptl_absorpt_correction_T_min 0.9255
_exptl_absorpt_correction_type numerical
_exptl_absorpt_process_details 'SADABS (Sheldrick, 20080'
_exptl_crystal_colour colorless
_exptl_crystal_density_diffrn 1.437
_exptl_crystal_description plate
_exptl_crystal_F_000 568
_exptl_crystal_size_max 0.589
_exptl_crystal_size_mid 0.371
_exptl_crystal_size_min 0.056
_refine_diff_density_max 0.232
_refine_diff_density_min -0.265
_refine_diff_density_rms 0.042
_refine_ls_extinction_method none
_refine_ls_goodness_of_fit_ref 1.037
_refine_ls_hydrogen_treatment constr
_refine_ls_matrix_type full
_refine_ls_number_parameters 363
_refine_ls_number_reflns 5348
_refine_ls_number_restraints 0
_refine_ls_restrained_S_all 1.037
_refine_ls_R_factor_all 0.0469
_refine_ls_R_factor_gt 0.0350
_refine_ls_shift/su_max 0.001
_refine_ls_shift/su_mean 0.000
_refine_ls_structure_factor_coef Fsqd
_refine_ls_weighting_details 'w=1/[\s^2^(Fo^2^)+(0.0459P)^2^+0.4513P] where P=(Fo^2^+2Fc^2^)/3'
_refine_ls_weighting_scheme calc
_refine_ls_wR_factor_gt 0.0880
_refine_ls_wR_factor_ref 0.0947
_reflns_Friedel_coverage 0.000
_reflns_number_gt 4389
_reflns_number_total 5348
_reflns_threshold_expression 'I > 2\s(I)'
_cod_data_source_file c4cc05044d2.cif
_cod_data_source_block nd1405
_cod_database_code 7115611
_shelx_space_group_comment
;
The symmetry employed for this shelxl refinement is uniquely defined
by the following loop, which should always be used as a source of
symmetry information in preference to the above space-group names.
They are only intended as comments.
;
_shelx_estimated_absorpt_t_min 0.938
_shelx_estimated_absorpt_t_max 0.994
_shelxl_version_number 2014-3

loop_
_space_group_symop_operation_xyz
'x, y, z'
'-x, -y, -z'

loop_
_atom_site_label
_atom_site_type_symbol
_atom_site_fract_x
_atom_site_fract_y
_atom_site_fract_z
_atom_site_U_iso_or_equiv
_atom_site_adp_type
_atom_site_occupancy
_atom_site_site_symmetry_order
_atom_site_calc_flag
_atom_site_refinement_flags_posn
_atom_site_refinement_flags_adp
F1 F 0.18247(10) 0.55059(9) 0.56509(6) 0.0319(2) Uani 1 1 d . .
O1 O 0.35813(10) 0.47881(10) 1.05070(8) 0.0236(2) Uani 1 1 d . .
O2 O 0.15223(11) 0.82267(10) 0.99957(8) 0.0245(2) Uani 1 1 d . .
O3 O 0.04621(10) 0.64335(9) 1.06926(7) 0.0204(2) Uani 1 1 d . .
N1 N 0.29651(11) 0.56410(11) 1.07070(9) 0.0174(2) Uani 1 1 d . .
C1 C 0.22452(13) 0.62544(13) 0.99543(10) 0.0170(3) Uani 1 1 d . .
C2 C 0.13971(14) 0.70924(13) 1.02243(10) 0.0175(3) Uani 1 1 d . .
C3 C -0.03418(16) 0.72292(15) 1.10072(12) 0.0257(3) Uani 1 1 d . .
H3A H -0.0907 0.6710 1.1427 0.039 Uiso 1 1 calc R U
H3B H -0.0997 0.7456 1.0361 0.039 Uiso 1 1 calc R U
H3C H 0.0336 0.8059 1.1446 0.039 Uiso 1 1 calc R U
C4 C 0.31764(13) 0.59237(13) 1.18436(10) 0.0167(3) Uani 1 1 d . .
C5 C 0.35573(13) 0.72323(13) 1.23018(10) 0.0176(3) Uani 1 1 d . .
H5A H 0.3659 0.7962 1.1877 0.021 Uiso 1 1 calc R U
C6 C 0.37893(14) 0.74622(14) 1.33931(11) 0.0206(3) Uani 1 1 d . .
H6A H 0.4040 0.8355 1.3720 0.025 Uiso 1 1 calc R U
C7 C 0.36558(14) 0.63933(15) 1.40066(11) 0.0229(3) Uani 1 1 d . .
H7A H 0.3813 0.6557 1.4754 0.028 Uiso 1 1 calc R U
C8 C 0.32958(15) 0.50876(15) 1.35405(11) 0.0241(3) Uani 1 1 d . .
H8A H 0.3210 0.4360 1.3968 0.029 Uiso 1 1 calc R U
C9 C 0.30613(14) 0.48426(14) 1.24510(11) 0.0209(3) Uani 1 1 d . .
H9A H 0.2826 0.3951 1.2126 0.025 Uiso 1 1 calc R U
C10 C 0.21859(14) 0.60975(13) 0.88294(10) 0.0172(3) Uani 1 1 d . .
C11 C 0.33510(14) 0.59407(13) 0.85459(11) 0.0208(3) Uani 1 1 d . .
H11A H 0.4225 0.5952 0.9093 0.025 Uiso 1 1 calc R U
C12 C 0.32385(15) 0.57683(14) 0.74723(11) 0.0237(3) Uani 1 1 d . .
H12A H 0.4033 0.5677 0.7275 0.028 Uiso 1 1 calc R U
C13 C 0.19524(16) 0.57328(13) 0.66975(11) 0.0220(3) Uani 1 1 d . .
C14 C 0.07845(15) 0.58987(14) 0.69385(11) 0.0220(3) Uani 1 1 d . .
H14A H -0.0085 0.5881 0.6384 0.026 Uiso 1 1 calc R U
C15 C 0.09156(14) 0.60933(13) 0.80148(11) 0.0198(3) Uani 1 1 d . .
H15A H 0.0130 0.6226 0.8201 0.024 Uiso 1 1 calc R U
F2 F 0.38934(10) 0.13873(10) 1.02867(7) 0.0351(2) Uani 1 1 d . .
O4 O 0.25238(11) 0.29288(9) 0.54157(8) 0.0265(2) Uani 1 1 d . .
O5 O 0.32561(10) -0.11445(10) 0.54350(8) 0.0255(2) Uani 1 1 d . .
O6 O 0.09408(10) -0.11385(9) 0.47395(7) 0.0201(2) Uani 1 1 d . .
N2 N 0.24390(12) 0.17044(11) 0.51600(9) 0.0188(2) Uani 1 1 d . .
C16 C 0.25792(13) 0.07816(13) 0.58297(10) 0.0171(3) Uani 1 1 d . .
C17 C 0.23312(14) -0.05984(13) 0.53145(10) 0.0172(3) Uani 1 1 d . .
C18 C 0.05635(16) -0.24114(14) 0.40986(11) 0.0255(3) Uani 1 1 d . .
H18A H -0.0493 -0.2784 0.3804 0.038 Uiso 1 1 calc R U
H18B H 0.0966 -0.3042 0.4552 0.038 Uiso 1 1 calc R U
H18C H 0.0962 -0.2270 0.3506 0.038 Uiso 1 1 calc R U
C19 C 0.22239(14) 0.13846(13) 0.40220(10) 0.0182(3) Uani 1 1 d . .
C20 C 0.33528(15) 0.12009(14) 0.37260(11) 0.0221(3) Uani 1 1 d . .
H20A H 0.4251 0.1242 0.4255 0.027 Uiso 1 1 calc R U
C21 C 0.31465(16) 0.09547(15) 0.26392(12) 0.0259(3) Uani 1 1 d . .
H21A H 0.3912 0.0834 0.2418 0.031 Uiso 1 1 calc R U
C22 C 0.18295(17) 0.08838(14) 0.18767(11) 0.0259(3) Uani 1 1 d . .
H22A H 0.1690 0.0710 0.1133 0.031 Uiso 1 1 calc R U
C23 C 0.07120(16) 0.10663(15) 0.21952(11) 0.0259(3) Uani 1 1 d . .
H23A H -0.0194 0.1007 0.1669 0.031 Uiso 1 1 calc R U
C24 C 0.09068(15) 0.13335(14) 0.32709(11) 0.0228(3) Uani 1 1 d . .
H24A H 0.0151 0.1480 0.3491 0.027 Uiso 1 1 calc R U
C25 C 0.29224(13) 0.09901(13) 0.69934(10) 0.0173(3) Uani 1 1 d . .
C26 C 0.31091(14) 0.22175(14) 0.75515(11) 0.0203(3) Uani 1 1 d . .
H26A H 0.3007 0.2968 0.7164 0.024 Uiso 1 1 calc R U
C27 C 0.34401(14) 0.23547(15) 0.86590(11) 0.0229(3) Uani 1 1 d . .
H27A H 0.3566 0.3190 0.9035 0.027 Uiso 1 1 calc R U
C28 C 0.35827(15) 0.12595(15) 0.92017(11) 0.0244(3) Uani 1 1 d . .
C29 C 0.34232(15) 0.00342(15) 0.86974(11) 0.0253(3) Uani 1 1 d . .
H29A H 0.3539 -0.0703 0.9099 0.030 Uiso 1 1 calc R U
C30 C 0.30899(14) -0.01003(14) 0.75916(11) 0.0214(3) Uani 1 1 d . .
H30A H 0.2972 -0.0942 0.7229 0.026 Uiso 1 1 calc R U

loop_
_atom_site_aniso_label
_atom_site_aniso_U_11
_atom_site_aniso_U_22
_atom_site_aniso_U_33
_atom_site_aniso_U_23
_atom_site_aniso_U_13
_atom_site_aniso_U_12
F1 0.0485(6) 0.0335(5) 0.0202(4) 0.0032(4) 0.0169(4) 0.0162(4)
O1 0.0263(5) 0.0246(5) 0.0241(5) -0.0004(4) 0.0071(4) 0.0158(4)
O2 0.0336(6) 0.0224(5) 0.0237(5) 0.0059(4) 0.0132(4) 0.0134(4)
O3 0.0178(5) 0.0179(5) 0.0276(5) -0.0008(4) 0.0102(4) 0.0053(4)
N1 0.0159(5) 0.0172(6) 0.0188(5) -0.0007(4) 0.0050(4) 0.0056(4)
C1 0.0143(6) 0.0175(6) 0.0179(6) -0.0008(5) 0.0043(5) 0.0039(5)
C2 0.0166(6) 0.0203(7) 0.0132(6) -0.0010(5) 0.0017(5) 0.0054(5)
C3 0.0245(7) 0.0243(7) 0.0337(8) -0.0017(6) 0.0146(6) 0.0099(6)
C4 0.0123(6) 0.0205(7) 0.0164(6) 0.0000(5) 0.0037(5) 0.0050(5)
C5 0.0140(6) 0.0186(6) 0.0197(6) 0.0022(5) 0.0051(5) 0.0045(5)
C6 0.0174(6) 0.0219(7) 0.0212(7) -0.0028(5) 0.0058(5) 0.0048(5)
C7 0.0196(7) 0.0313(8) 0.0182(6) 0.0018(6) 0.0073(5) 0.0067(6)
C8 0.0219(7) 0.0256(7) 0.0244(7) 0.0082(6) 0.0077(6) 0.0061(6)
C9 0.0179(6) 0.0180(7) 0.0252(7) 0.0021(5) 0.0056(5) 0.0047(5)
C10 0.0180(6) 0.0141(6) 0.0187(6) -0.0002(5) 0.0061(5) 0.0034(5)
C11 0.0187(6) 0.0203(7) 0.0236(7) 0.0018(5) 0.0073(5) 0.0060(5)
C12 0.0257(7) 0.0224(7) 0.0289(7) 0.0040(6) 0.0157(6) 0.0087(6)
C13 0.0338(8) 0.0166(7) 0.0178(6) 0.0008(5) 0.0121(6) 0.0069(6)
C14 0.0242(7) 0.0205(7) 0.0190(7) 0.0005(5) 0.0034(5) 0.0071(6)
C15 0.0186(6) 0.0203(7) 0.0216(7) 0.0005(5) 0.0073(5) 0.0068(5)
F2 0.0405(5) 0.0436(6) 0.0174(4) -0.0013(4) 0.0101(4) 0.0060(4)
O4 0.0385(6) 0.0161(5) 0.0281(5) 0.0009(4) 0.0131(5) 0.0109(4)
O5 0.0224(5) 0.0279(5) 0.0266(5) -0.0032(4) 0.0034(4) 0.0137(4)
O6 0.0173(5) 0.0164(5) 0.0245(5) -0.0019(4) 0.0050(4) 0.0042(4)
N2 0.0182(6) 0.0180(6) 0.0206(6) 0.0002(4) 0.0066(4) 0.0058(4)
C16 0.0139(6) 0.0183(6) 0.0189(6) 0.0012(5) 0.0051(5) 0.0047(5)
C17 0.0176(6) 0.0195(7) 0.0155(6) 0.0028(5) 0.0065(5) 0.0060(5)
C18 0.0251(7) 0.0197(7) 0.0262(7) -0.0064(6) 0.0028(6) 0.0049(6)
C19 0.0211(6) 0.0148(6) 0.0179(6) 0.0015(5) 0.0061(5) 0.0045(5)
C20 0.0192(7) 0.0241(7) 0.0228(7) 0.0020(5) 0.0059(5) 0.0075(6)
C21 0.0287(8) 0.0269(8) 0.0262(7) 0.0020(6) 0.0134(6) 0.0098(6)
C22 0.0364(8) 0.0211(7) 0.0193(7) 0.0036(5) 0.0097(6) 0.0065(6)
C23 0.0247(7) 0.0244(7) 0.0233(7) 0.0046(6) 0.0010(6) 0.0068(6)
C24 0.0199(7) 0.0224(7) 0.0270(7) 0.0048(6) 0.0071(6) 0.0084(6)
C25 0.0127(6) 0.0184(6) 0.0200(6) -0.0008(5) 0.0061(5) 0.0024(5)
C26 0.0155(6) 0.0214(7) 0.0231(7) -0.0009(5) 0.0053(5) 0.0055(5)
C27 0.0168(6) 0.0263(7) 0.0238(7) -0.0067(6) 0.0062(5) 0.0047(6)
C28 0.0187(7) 0.0351(8) 0.0162(6) -0.0026(6) 0.0073(5) 0.0014(6)
C29 0.0256(7) 0.0255(7) 0.0228(7) 0.0055(6) 0.0094(6) 0.0028(6)
C30 0.0204(7) 0.0186(7) 0.0229(7) -0.0003(5) 0.0079(5) 0.0014(5)

loop_
_atom_type_symbol
_atom_type_description
_atom_type_scat_dispersion_real
_atom_type_scat_dispersion_imag
_atom_type_scat_source
C C 0.0033 0.0016 'International Tables Vol C Tables 4.2.6.8 and 6.1.1.4'
H H 0.0000 0.0000 'International Tables Vol C Tables 4.2.6.8 and 6.1.1.4'
N N 0.0061 0.0033 'International Tables Vol C Tables 4.2.6.8 and 6.1.1.4'
O O 0.0106 0.0060 'International Tables Vol C Tables 4.2.6.8 and 6.1.1.4'
F F 0.0171 0.0103 'International Tables Vol C Tables 4.2.6.8 and 6.1.1.4'

loop_
_geom_angle_atom_site_label_1
_geom_angle_atom_site_label_2
_geom_angle_atom_site_label_3
_geom_angle
C2 O3 C3 114.71(10)
O1 N1 C1 123.29(11)
O1 N1 C4 114.42(10)
C1 N1 C4 122.25(10)
N1 C1 C10 122.23(11)
N1 C1 C2 120.13(11)
C10 C1 C2 117.58(11)
O2 C2 O3 124.38(12)
O2 C2 C1 122.56(12)
O3 C2 C1 113.00(11)
C5 C4 C9 121.82(12)
C5 C4 N1 120.55(11)
C9 C4 N1 117.54(11)
C4 C5 C6 118.80(12)
C7 C6 C5 120.08(13)
C6 C7 C8 120.54(13)
C7 C8 C9 120.02(13)
C8 C9 C4 118.72(13)
C15 C10 C11 119.02(12)
C15 C10 C1 118.71(11)
C11 C10 C1 122.27(11)
C12 C11 C10 120.38(12)
C13 C12 C11 118.57(12)
F1 C13 C12 118.42(12)
F1 C13 C14 118.52(12)
C12 C13 C14 123.05(12)
C13 C14 C15 117.96(12)
C14 C15 C10 120.99(12)
C17 O6 C18 116.53(10)
O4 N2 C16 125.81(11)
O4 N2 C19 114.21(10)
C16 N2 C19 119.93(11)
N2 C16 C25 125.86(12)
N2 C16 C17 115.24(11)
C25 C16 C17 118.89(11)
O5 C17 O6 125.26(12)
O5 C17 C16 124.39(12)
O6 C17 C16 110.31(10)
C24 C19 C20 122.03(12)
C24 C19 N2 118.43(11)
C20 C19 N2 119.48(11)
C19 C20 C21 118.59(13)
C22 C21 C20 120.17(13)
C21 C22 C23 120.10(13)
C24 C23 C22 120.46(13)
C23 C24 C19 118.63(13)
C26 C25 C30 118.09(12)
C26 C25 C16 123.71(12)
C30 C25 C16 118.19(12)
C27 C26 C25 121.03(13)
C28 C27 C26 118.51(13)
F2 C28 C27 118.64(13)
F2 C28 C29 118.37(13)
C27 C28 C29 122.98(13)
C28 C29 C30 118.37(13)
C29 C30 C25 121.01(13)
O3 C3 H3A 109.5
O3 C3 H3B 109.5
H3A C3 H3B 109.5
O3 C3 H3C 109.5
H3A C3 H3C 109.5
H3B C3 H3C 109.5
C4 C5 H5A 120.6
C6 C5 H5A 120.6
C7 C6 H6A 120.0
C5 C6 H6A 120.0
C6 C7 H7A 119.7
C8 C7 H7A 119.7
C7 C8 H8A 120.0
C9 C8 H8A 120.0
C8 C9 H9A 120.6
C4 C9 H9A 120.6
C12 C11 H11A 119.8
C10 C11 H11A 119.8
C13 C12 H12A 120.7
C11 C12 H12A 120.7
C13 C14 H14A 121.0
C15 C14 H14A 121.0
C14 C15 H15A 119.5
C10 C15 H15A 119.5
O6 C18 H18A 109.5
O6 C18 H18B 109.5
H18A C18 H18B 109.5
O6 C18 H18C 109.5
H18A C18 H18C 109.5
H18B C18 H18C 109.5
C19 C20 H20A 120.7
C21 C20 H20A 120.7
C22 C21 H21A 119.9
C20 C21 H21A 119.9
C21 C22 H22A 119.9
C23 C22 H22A 119.9
C24 C23 H23A 119.8
C22 C23 H23A 119.8
C23 C24 H24A 120.7
C19 C24 H24A 120.7
C27 C26 H26A 119.5
C25 C26 H26A 119.5
C28 C27 H27A 120.7
C26 C27 H27A 120.7
C28 C29 H29A 120.8
C30 C29 H29A 120.8
C29 C30 H30A 119.5
C25 C30 H30A 119.5

loop_
_geom_bond_atom_site_label_1
_geom_bond_atom_site_label_2
_geom_bond_distance
F1 C13 1.3524(15)
O1 N1 1.2876(13)
O2 C2 1.2036(16)
O3 C2 1.3296(16)
O3 C3 1.4516(15)
N1 C1 1.3220(16)
N1 C4 1.4555(16)
C1 C10 1.4663(17)
C1 C2 1.4951(17)
C4 C5 1.3806(18)
C4 C9 1.3873(18)
C5 C6 1.3856(18)
C6 C7 1.3832(19)
C7 C8 1.384(2)
C8 C9 1.3846(19)
C10 C15 1.3968(18)
C10 C11 1.3982(18)
C11 C12 1.3852(19)
C12 C13 1.376(2)
C13 C14 1.3756(19)
C14 C15 1.3860(18)
F2 C28 1.3574(15)
O4 N2 1.2857(14)
O5 C17 1.2009(15)
O6 C17 1.3297(16)
O6 C18 1.4484(16)
N2 C16 1.3180(16)
N2 C19 1.4627(16)
C16 C25 1.4578(17)
C16 C17 1.5003(18)
C19 C24 1.3812(19)
C19 C20 1.3815(18)
C20 C21 1.3873(19)
C21 C22 1.382(2)
C22 C23 1.386(2)
C23 C24 1.379(2)
C25 C26 1.3999(18)
C25 C30 1.4077(18)
C26 C27 1.3841(19)
C27 C28 1.370(2)
C28 C29 1.374(2)
C29 C30 1.3815(19)
C3 H3A 0.9800
C3 H3B 0.9800
C3 H3C 0.9800
C5 H5A 0.9500
C6 H6A 0.9500
C7 H7A 0.9500
C8 H8A 0.9500
C9 H9A 0.9500
C11 H11A 0.9500
C12 H12A 0.9500
C14 H14A 0.9500
C15 H15A 0.9500
C18 H18A 0.9800
C18 H18B 0.9800
C18 H18C 0.9800
C20 H20A 0.9500
C21 H21A 0.9500
C22 H22A 0.9500
C23 H23A 0.9500
C24 H24A 0.9500
C26 H26A 0.9500
C27 H27A 0.9500
C29 H29A 0.9500
C30 H30A 0.9500

loop_
_geom_torsion_atom_site_label_1
_geom_torsion_atom_site_label_2
_geom_torsion_atom_site_label_3
_geom_torsion_atom_site_label_4
_geom_torsion
O1 N1 C1 C10 -5.12(19)
C4 N1 C1 C10 172.18(11)
O1 N1 C1 C2 172.00(11)
C4 N1 C1 C2 -10.70(18)
C3 O3 C2 O2 -5.21(18)
C3 O3 C2 C1 177.63(11)
N1 C1 C2 O2 129.25(14)
C10 C1 C2 O2 -53.50(17)
N1 C1 C2 O3 -53.54(16)
C10 C1 C2 O3 123.71(12)
O1 N1 C4 C5 133.93(12)
C1 N1 C4 C5 -43.59(17)
O1 N1 C4 C9 -42.52(15)
C1 N1 C4 C9 139.96(13)
C9 C4 C5 C6 -1.87(18)
N1 C4 C5 C6 -178.16(11)
C4 C5 C6 C7 0.78(19)
C5 C6 C7 C8 0.2(2)
C6 C7 C8 C9 -0.2(2)
C7 C8 C9 C4 -0.82(19)
C5 C4 C9 C8 1.89(19)
N1 C4 C9 C8 178.29(11)
N1 C1 C10 C15 145.19(13)
C2 C1 C10 C15 -32.00(17)
N1 C1 C10 C11 -34.25(19)
C2 C1 C10 C11 148.57(12)
C15 C10 C11 C12 -0.7(2)
C1 C10 C11 C12 178.69(12)
C10 C11 C12 C13 -1.1(2)
C11 C12 C13 F1 -177.17(12)
C11 C12 C13 C14 1.9(2)
F1 C13 C14 C15 178.24(12)
C12 C13 C14 C15 -0.8(2)
C13 C14 C15 C10 -1.1(2)
C11 C10 C15 C14 1.8(2)
C1 C10 C15 C14 -177.61(12)
O4 N2 C16 C25 -3.0(2)
C19 N2 C16 C25 174.34(11)
O4 N2 C16 C17 175.96(11)
C19 N2 C16 C17 -6.71(16)
C18 O6 C17 O5 -8.60(18)
C18 O6 C17 C16 173.45(10)
N2 C16 C17 O5 112.67(14)
C25 C16 C17 O5 -68.30(17)
N2 C16 C17 O6 -69.36(14)
C25 C16 C17 O6 109.67(12)
O4 N2 C19 C24 -69.78(15)
C16 N2 C19 C24 112.59(14)
O4 N2 C19 C20 107.46(13)
C16 N2 C19 C20 -70.17(16)
C24 C19 C20 C21 -0.2(2)
N2 C19 C20 C21 -177.31(12)
C19 C20 C21 C22 -0.6(2)
C20 C21 C22 C23 0.4(2)
C21 C22 C23 C24 0.7(2)
C22 C23 C24 C19 -1.5(2)
C20 C19 C24 C23 1.2(2)
N2 C19 C24 C23 178.37(12)
N2 C16 C25 C26 1.9(2)
C17 C16 C25 C26 -176.98(11)
N2 C16 C25 C30 -177.42(12)
C17 C16 C25 C30 3.67(17)
C30 C25 C26 C27 -0.39(19)
C16 C25 C26 C27 -179.74(12)
C25 C26 C27 C28 0.02(19)
C26 C27 C28 F2 -179.37(12)
C26 C27 C28 C29 0.5(2)
F2 C28 C29 C30 179.24(12)
C27 C28 C29 C30 -0.7(2)
C28 C29 C30 C25 0.2(2)
C26 C25 C30 C29 0.26(19)
C16 C25 C30 C29 179.64(12)
